data_4102497
loop_
_publ_author_name
'Sergey I. Druzhinin'
'Peter Mayer'
'Dietmar Stalke'
'Rixa von B\"ulow'
'Mathias Noltemeyer'
'Klaas A. Zachariasse'

_publ_contact_author_address
;
Max-Planck-Institut fuer biophysikalische Chemie, Spektroskopie und 
Photochemische Kinetik
D-37070 Goettingen
Germany
;
_publ_contact_author_email kzachar@gwdg.de
_publ_contact_author_name 'Klaas A. Zachariasse'
_publ_section_title
;
 Intramolecular Charge Transfer with
 1-tert-Butyl-6-cyano-1,2,3,4-tetrahydroquinoline (NTC6) and Other
 Aminobenzonitriles. A Comparison of Experimental Vapor Phase Spectra and
 Crystal Structures with Calculations
;
_journal_name_full 'Journal of the American Chemical Society'
_journal_page_first 7730
_journal_page_last 7744
_journal_paper_doi 10.1021/ja101336n
_journal_volume 132
_journal_year 2010
_chemical_formula_sum 'C12 H14 N2'
_chemical_formula_weight 186.25
_chemical_name_systematic
; 
 ? 
;
_space_group_IT_number 14
_symmetry_cell_setting monoclinic
_symmetry_space_group_name_Hall '-P 2yn'
_symmetry_space_group_name_H-M 'P 1 21/n 1'
_atom_sites_solution_hydrogens geom
_atom_sites_solution_primary direct
_atom_sites_solution_secondary difmap
_audit_creation_method SHELXL-97
_cell_angle_alpha 90.00
_cell_angle_beta 100.690(3)
_cell_angle_gamma 90.00
_cell_formula_units_Z 4
_cell_length_a 8.4037(3)
_cell_length_b 7.1986(3)
_cell_length_c 17.2511(7)
_cell_measurement_temperature 200(2)
_cell_volume 1025.49(7)
_computing_structure_refinement 'SHELXL-97 (Sheldrick, 1997)'
_computing_structure_solution 'SHELXS-97 (Sheldrick, 1990)'
_diffrn_ambient_temperature 200(2)
_diffrn_measured_fraction_theta_full 0.993
_diffrn_measured_fraction_theta_max 0.993
_diffrn_radiation_monochromator graphite
_diffrn_radiation_source 'fine-focus sealed tube'
_diffrn_radiation_type MoK\a
_diffrn_radiation_wavelength 0.71073
_diffrn_reflns_av_R_equivalents 0.0304
_diffrn_reflns_av_sigmaI/netI 0.0261
_diffrn_reflns_limit_h_max 9
_diffrn_reflns_limit_h_min -9
_diffrn_reflns_limit_k_max 8
_diffrn_reflns_limit_k_min -8
_diffrn_reflns_limit_l_max 19
_diffrn_reflns_limit_l_min -19
_diffrn_reflns_number 5701
_diffrn_reflns_theta_full 24.00
_diffrn_reflns_theta_max 24.00
_diffrn_reflns_theta_min 3.71
_exptl_absorpt_coefficient_mu 0.073
_exptl_crystal_density_diffrn 1.206
_exptl_crystal_density_method 'not measured'
_exptl_crystal_F_000 400
_refine_diff_density_max 0.254
_refine_diff_density_min -0.202
_refine_diff_density_rms 0.041
_refine_ls_extinction_coef 0.025(6)
_refine_ls_extinction_expression Fc^*^=kFc[1+0.001xFc^2^\l^3^/sin(2\q)]^-1/4^
_refine_ls_extinction_method SHELXL
_refine_ls_goodness_of_fit_ref 1.089
_refine_ls_hydrogen_treatment mixed
_refine_ls_matrix_type full
_refine_ls_number_parameters 134
_refine_ls_number_reflns 1599
_refine_ls_number_restraints 0
_refine_ls_restrained_S_all 1.089
_refine_ls_R_factor_all 0.0704
_refine_ls_R_factor_gt 0.0541
_refine_ls_shift/su_max 0.000
_refine_ls_shift/su_mean 0.000
_refine_ls_structure_factor_coef Fsqd
_refine_ls_weighting_details 'calc w=1/[\s^2^(Fo^2^)+(0.0844P)^2^+0.3754P] where P=(Fo^2^+2Fc^2^)/3'
_refine_ls_weighting_scheme calc
_refine_ls_wR_factor_gt 0.1525
_refine_ls_wR_factor_ref 0.1636
_reflns_number_gt 1243
_reflns_number_total 1599
_reflns_threshold_expression >2sigma(I)
_cod_data_source_file ja101336n_si_003.cif
_cod_data_source_block ln497
_cod_original_sg_symbol_H-M 'P 21/n'
_cod_database_code 4102497

loop_
_symmetry_equiv_pos_as_xyz
'x, y, z'
'-x+1/2, y+1/2, -z+1/2'
'-x, -y, -z'
'x-1/2, -y-1/2, z-1/2'

loop_
_atom_site_label
_atom_site_type_symbol
_atom_site_fract_x
_atom_site_fract_y
_atom_site_fract_z
_atom_site_U_iso_or_equiv
_atom_site_adp_type
_atom_site_occupancy
_atom_site_symmetry_multiplicity
_atom_site_calc_flag
_atom_site_refinement_flags
_atom_site_disorder_assembly
_atom_site_disorder_group
N1 N 0.4897(2) 0.1640(2) 0.85053(10) 0.0469(5) Uani 1 1 d . . .
N2 N 0.6363(3) 0.3031(3) 0.48241(13) 0.0646(7) Uani 1 1 d . . .
C1 C 0.4197(3) -0.0091(3) 0.87214(15) 0.0608(7) Uani 0.722(10) 1 d P A 1
H1A H 0.3037 0.0119 0.8730 0.073 Uiso 0.722(10) 1 calc PR A 1
H1B H 0.4735 -0.0434 0.9262 0.073 Uiso 0.722(10) 1 calc PR A 1
C21 C 0.4342(5) -0.1685(5) 0.81806(19) 0.0492(12) Uani 0.722(10) 1 d P A 1
H21A H 0.5467 -0.2158 0.8293 0.059 Uiso 0.722(10) 1 calc PR A 1
H21B H 0.3619 -0.2701 0.8288 0.059 Uiso 0.722(10) 1 calc PR A 1
C3 C 0.3921(3) -0.1171(4) 0.73446(16) 0.0610(7) Uani 0.722(10) 1 d P A 1
H3A H 0.2733 -0.1014 0.7199 0.073 Uiso 0.722(10) 1 calc PR A 1
H3B H 0.4238 -0.2194 0.7021 0.073 Uiso 0.722(10) 1 calc PR A 1
C1 C 0.4197(3) -0.0091(3) 0.87214(15) 0.0608(7) Uani 0.278(10) 1 d P A 2
H1C H 0.5072 -0.0865 0.9023 0.073 Uiso 0.278(10) 1 calc PR A 2
H1D H 0.3424 0.0196 0.9073 0.073 Uiso 0.278(10) 1 calc PR A 2
C22 C 0.3452(16) -0.1045(15) 0.8125(5) 0.053(3) Uiso 0.278(10) 1 d P A 2
H22A H 0.2317 -0.0599 0.8026 0.064 Uiso 0.278(10) 1 calc PR A 2
H22B H 0.3421 -0.2340 0.8316 0.064 Uiso 0.278(10) 1 calc PR A 2
C3 C 0.3921(3) -0.1171(4) 0.73446(16) 0.0610(7) Uani 0.278(10) 1 d P A 2
H3C H 0.2946 -0.1395 0.6936 0.073 Uiso 0.278(10) 1 calc PR A 2
H3D H 0.4668 -0.2232 0.7339 0.073 Uiso 0.278(10) 1 calc PR A 2
C4 C 0.4735(2) 0.0594(3) 0.71586(13) 0.0402(6) Uani 1 1 d . . .
C5 C 0.5196(2) 0.1943(3) 0.77613(12) 0.0375(5) Uani 1 1 d . A .
C6 C 0.5937(2) 0.3581(3) 0.75619(12) 0.0415(6) Uani 1 1 d . . .
H6 H 0.6270 0.4492 0.7957 0.050 Uiso 1 1 calc R A .
C7 C 0.6189(2) 0.3894(3) 0.68091(13) 0.0420(6) Uani 1 1 d . A .
H7 H 0.6669 0.5027 0.6688 0.050 Uiso 1 1 calc R . .
C8 C 0.5750(2) 0.2574(3) 0.62228(12) 0.0404(6) Uani 1 1 d . . .
C9 C 0.5024(2) 0.0925(3) 0.64169(12) 0.0409(6) Uani 1 1 d . A .
H9 H 0.4724 0.0009 0.6020 0.049 Uiso 1 1 calc R . .
C10 C 0.6080(3) 0.2847(3) 0.54440(14) 0.0479(6) Uani 1 1 d . A .
C11 C 0.5200(3) 0.3064(3) 0.91230(13) 0.0546(7) Uani 1 1 d . A .
H11A H 0.4446 0.2876 0.9494 0.066 Uiso 1 1 calc R . .
H11B H 0.4979 0.4305 0.8879 0.066 Uiso 1 1 calc R . .
C12 C 0.6914(3) 0.3013(4) 0.95748(15) 0.0655(8) Uani 1 1 d . . .
H12A H 0.7137 0.1789 0.9819 0.098 Uiso 1 1 calc R A .
H12B H 0.7055 0.3970 0.9986 0.098 Uiso 1 1 calc R . .
H12C H 0.7664 0.3248 0.9214 0.098 Uiso 1 1 calc R . .

loop_
_atom_site_aniso_label
_atom_site_aniso_U_11
_atom_site_aniso_U_22
_atom_site_aniso_U_33
_atom_site_aniso_U_23
_atom_site_aniso_U_13
_atom_site_aniso_U_12
N1 0.0588(12) 0.0395(11) 0.0435(11) 0.0005(8) 0.0124(9) -0.0052(8)
N2 0.0792(15) 0.0662(15) 0.0556(14) -0.0055(11) 0.0313(11) -0.0093(11)
C1 0.0810(18) 0.0456(14) 0.0611(16) 0.0087(12) 0.0268(13) -0.0047(12)
C21 0.046(2) 0.0343(19) 0.068(2) 0.0063(15) 0.0108(16) -0.0039(15)
C3 0.0731(17) 0.0447(14) 0.0669(17) -0.0024(12) 0.0172(13) -0.0158(12)
C1 0.0810(18) 0.0456(14) 0.0611(16) 0.0087(12) 0.0268(13) -0.0047(12)
C3 0.0731(17) 0.0447(14) 0.0669(17) -0.0024(12) 0.0172(13) -0.0158(12)
C4 0.0384(11) 0.0322(11) 0.0499(13) -0.0008(9) 0.0078(9) -0.0003(9)
C5 0.0339(11) 0.0349(11) 0.0431(12) 0.0009(9) 0.0055(9) 0.0039(8)
C6 0.0439(12) 0.0341(11) 0.0450(13) -0.0043(9) 0.0043(9) -0.0034(9)
C7 0.0395(11) 0.0376(12) 0.0497(14) 0.0015(10) 0.0104(9) -0.0057(9)
C8 0.0365(11) 0.0418(12) 0.0439(13) -0.0025(10) 0.0101(9) 0.0002(9)
C9 0.0391(11) 0.0381(12) 0.0444(13) -0.0068(9) 0.0052(9) 0.0009(9)
C10 0.0481(13) 0.0461(13) 0.0511(15) -0.0053(11) 0.0132(11) -0.0034(10)
C11 0.0625(15) 0.0542(15) 0.0496(14) 0.0047(11) 0.0166(11) 0.0045(11)
C12 0.0666(16) 0.0668(17) 0.0619(17) 0.0042(13) 0.0088(13) -0.0052(13)

loop_
_atom_type_symbol
_atom_type_description
_atom_type_scat_dispersion_real
_atom_type_scat_dispersion_imag
_atom_type_scat_source
C C 0.0033 0.0016 'International Tables Vol C Tables 4.2.6.8 and 6.1.1.4'
H H 0.0000 0.0000 'International Tables Vol C Tables 4.2.6.8 and 6.1.1.4'
N N 0.0061 0.0033 'International Tables Vol C Tables 4.2.6.8 and 6.1.1.4'

loop_
_geom_angle_atom_site_label_1
_geom_angle_atom_site_label_2
_geom_angle_atom_site_label_3
_geom_angle
C5 N1 C1 121.94(18)
C5 N1 C11 122.15(18)
C1 N1 C11 115.87(18)
N1 C1 C21 114.4(2)
N1 C1 H1A 108.7
C21 C1 H1A 108.7
N1 C1 H1B 108.7
C21 C1 H1B 108.7
H1A C1 H1B 107.6
C3 C21 C1 112.7(3)
C3 C21 H21A 109.0
C1 C21 H21A 109.0
C3 C21 H21B 109.0
C1 C21 H21B 109.0
H21A C21 H21B 107.8
C21 C3 C4 112.7(2)
C21 C3 H3A 109.1
C4 C3 H3A 109.1
C21 C3 H3B 109.1
C4 C3 H3B 109.1
H3A C3 H3B 107.8
H22A C22 H22B 106.2
C9 C4 C5 119.59(19)
C9 C4 C3 120.88(19)
C5 C4 C3 119.53(19)
N1 C5 C6 121.93(19)
N1 C5 C4 120.25(18)
C6 C5 C4 117.81(19)
C7 C6 C5 121.47(19)
C7 C6 H6 119.3
C5 C6 H6 119.3
C6 C7 C8 120.70(19)
C6 C7 H7 119.6
C8 C7 H7 119.6
C7 C8 C9 118.31(19)
C7 C8 C10 121.16(19)
C9 C8 C10 120.48(18)
C4 C9 C8 122.09(19)
C4 C9 H9 119.0
C8 C9 H9 119.0
N2 C10 C8 178.6(3)
N1 C11 C12 112.3(2)
N1 C11 H11A 109.1
C12 C11 H11A 109.1
N1 C11 H11B 109.1
C12 C11 H11B 109.1
H11A C11 H11B 107.9
C11 C12 H12A 109.5
C11 C12 H12B 109.5
H12A C12 H12B 109.5
C11 C12 H12C 109.5
H12A C12 H12C 109.5
H12B C12 H12C 109.5

loop_
_geom_bond_atom_site_label_1
_geom_bond_atom_site_label_2
_geom_bond_distance
N1 C5 1.370(3)
N1 C1 1.455(3)
N1 C11 1.467(3)
N2 C10 1.145(3)
C1 C21 1.498(4)
C1 H1A 0.9900
C1 H1B 0.9900
C21 C3 1.467(4)
C21 H21A 0.9900
C21 H21B 0.9900
C3 C4 1.506(3)
C3 H3A 0.9900
C3 H3B 0.9900
C22 H22A 0.9900
C22 H22B 0.9900
C4 C9 1.367(3)
C4 C5 1.423(3)
C5 C6 1.406(3)
C6 C7 1.373(3)
C6 H6 0.9500
C7 C8 1.387(3)
C7 H7 0.9500
C8 C9 1.403(3)
C8 C10 1.435(3)
C9 H9 0.9500
C11 C12 1.505(3)
C11 H11A 0.9900
C11 H11B 0.9900
C12 H12A 0.9800
C12 H12B 0.9800
C12 H12C 0.9800

loop_
_geom_torsion_atom_site_label_1
_geom_torsion_atom_site_label_2
_geom_torsion_atom_site_label_3
_geom_torsion_atom_site_label_4
_geom_torsion
C5 N1 C1 C21 19.1(4)
C11 N1 C1 C21 -163.3(3)
N1 C1 C21 C3 -45.2(4)
C1 C21 C3 C4 47.9(4)
C21 C3 C4 C9 154.4(3)
C21 C3 C4 C5 -26.3(3)
C1 N1 C5 C6 -177.2(2)
C11 N1 C5 C6 5.4(3)
C1 N1 C5 C4 3.7(3)
C11 N1 C5 C4 -173.73(19)
C9 C4 C5 N1 179.24(17)
C3 C4 C5 N1 -0.2(3)
C9 C4 C5 C6 0.1(3)
C3 C4 C5 C6 -179.29(19)
N1 C5 C6 C7 -178.11(19)
C4 C5 C6 C7 1.0(3)
C5 C6 C7 C8 -1.5(3)
C6 C7 C8 C9 0.8(3)
C6 C7 C8 C10 -176.90(19)
C5 C4 C9 C8 -0.8(3)
C3 C4 C9 C8 178.6(2)
C7 C8 C9 C4 0.3(3)
C10 C8 C9 C4 178.04(19)
C7 C8 C10 N2 121(10)
C9 C8 C10 N2 -56(10)
C5 N1 C11 C12 -87.3(2)
C1 N1 C11 C12 95.1(2)
